data_7063595
loop_
_publ_author_name
'Short, Jonathan I.'
'Rushbridge, Elizabeth K.'
'Blundell, Toby J.'
'Ogar, Joseph O.'
'Yang, Songjie'
'Wallis, John D.'
'Martin, Lee'

_publ_section_title
;
 A series of enantiopure BEDT-TTF-acetamide derivatives with two
 stereogenic centres
;
_journal_name_full 'New Journal of Chemistry'
_journal_paper_doi 10.1039/D4NJ03967J
_journal_year 2025
_chemical_absolute_configuration rmad
_chemical_formula_moiety 'C19 H17 N O S5'
_chemical_formula_sum 'C19 H17 N O S5'
_chemical_formula_weight 435.64
_chemical_melting_point 473
_chemical_name_common 1R5R7T
_chemical_name_systematic
'(1'R,5R)-N-(1-(1'-naphthyl)-ethyl)-2-thioxo-5,6-dihydro-[1,3]dithiolo[4,5-b]dithiin -5-yl-acetamide'
_space_group_crystal_system monoclinic
_space_group_IT_number 5
_space_group_name_Hall 'C 2y'
_space_group_name_H-M_alt 'C 1 2 1'
_atom_sites_solution_hydrogens geom
_audit_creation_date 2024-05-28
_audit_creation_method
;
Olex2 1.5
(compiled 2024.02.16 svn.r378c4104 for OlexSys, GUI svn.r6928)
;
_audit_update_record
;
2024-09-07 deposited with the CCDC.	2024-12-11 downloaded from the CCDC.
;
_cell_angle_alpha 90
_cell_angle_beta 90.515(2)
_cell_angle_gamma 90
_cell_formula_units_Z 4
_cell_length_a 18.7628(4)
_cell_length_b 4.88850(10)
_cell_length_c 21.3421(5)
_cell_measurement_reflns_used 6123
_cell_measurement_temperature 150
_cell_measurement_theta_max 30.4440
_cell_measurement_theta_min 4.2880
_cell_volume 1957.46(7)
_computing_data_collection 'CrysAlisPro 1.171.39.46 (Rigaku OD, 2018)'
_computing_data_reduction 'CrysAlisPro 1.171.39.46 (Rigaku OD, 2018)'
_computing_molecular_graphics 'Olex2 1.5 (Dolomanov et al., 2009)'
_computing_publication_material 'Olex2 1.5 (Dolomanov et al., 2009)'
_computing_structure_refinement 'SHELXL 2018/3 (Sheldrick, 2015)'
_computing_structure_solution 'SHELXT 2014/5 (Sheldrick, 2014)'
_diffrn_ambient_environment N~2~
_diffrn_ambient_temperature 150.01(10)
_diffrn_detector 'CCD plate'
_diffrn_detector_area_resol_mean 15.9832
_diffrn_detector_type Sapphire3
_diffrn_measured_fraction_theta_full 0.995
_diffrn_measured_fraction_theta_max 0.996
_diffrn_measurement_device 'four-circle diffractometer'
_diffrn_measurement_device_type 'Xcalibur, Sapphire3, Gemini'
_diffrn_measurement_method '\w scans'
_diffrn_radiation_type MoK\a
_diffrn_radiation_wavelength 0.71073
_diffrn_reflns_av_R_equivalents 0.0254
_diffrn_reflns_av_unetI/netI 0.0368
_diffrn_reflns_Laue_measured_fraction_full 0.995
_diffrn_reflns_Laue_measured_fraction_max 0.996
_diffrn_reflns_limit_h_max 24
_diffrn_reflns_limit_h_min -24
_diffrn_reflns_limit_k_max 6
_diffrn_reflns_limit_k_min -6
_diffrn_reflns_limit_l_max 28
_diffrn_reflns_limit_l_min -28
_diffrn_reflns_number 11509
_diffrn_reflns_point_group_measured_fraction_full 0.994
_diffrn_reflns_point_group_measured_fraction_max 0.989
_diffrn_reflns_theta_full 25.242
_diffrn_reflns_theta_max 28.280
_diffrn_reflns_theta_min 3.579
_exptl_absorpt_coefficient_mu 0.601
_exptl_absorpt_correction_T_max 1.000
_exptl_absorpt_correction_T_min 0.901
_exptl_absorpt_correction_type gaussian
_exptl_absorpt_process_details
;
CrysAlisPro 1.171.39.46 (Rigaku Oxford Diffraction, 2018)
Numerical absorption correction based on gaussian integration over
			a multifaceted crystal model
Empirical absorption correction using spherical harmonics,
 implemented in SCALE3 ABSPACK scaling algorithm.
;
_exptl_crystal_colour yellow
_exptl_crystal_density_diffrn 1.478
_exptl_crystal_description plate
_exptl_crystal_F_000 904
_exptl_crystal_recrystallization_method 'Re-crystallisation from solvent: ethyl acetate'
_exptl_crystal_size_max 0.252
_exptl_crystal_size_mid 0.159
_exptl_crystal_size_min 0.024
_refine_diff_density_max 0.357
_refine_diff_density_min -0.207
_refine_diff_density_rms 0.063
_refine_ls_abs_structure_details
;
 Flack x determined using 1799 quotients [(I+)-(I-)]/[(I+)+(I-)]
 (Parsons, Flack and Wagner, Acta Cryst. B69 (2013) 249-259).
;
_refine_ls_abs_structure_Flack 0.01(3)
_refine_ls_extinction_method none
_refine_ls_goodness_of_fit_ref 1.076
_refine_ls_hydrogen_treatment constr
_refine_ls_matrix_type full
_refine_ls_number_parameters 236
_refine_ls_number_reflns 4817
_refine_ls_number_restraints 1
_refine_ls_restrained_S_all 1.076
_refine_ls_R_factor_all 0.0406
_refine_ls_R_factor_gt 0.0366
_refine_ls_shift/su_max 0.001
_refine_ls_shift/su_mean 0.000
_refine_ls_structure_factor_coef Fsqd
_refine_ls_weighting_details 'w=1/[\s^2^(Fo^2^)+(0.0472P)^2^] where P=(Fo^2^+2Fc^2^)/3'
_refine_ls_weighting_scheme calc
_refine_ls_wR_factor_gt 0.0814
_refine_ls_wR_factor_ref 0.0831
_reflns_Friedel_coverage 0.780
_reflns_Friedel_fraction_full 0.993
_reflns_Friedel_fraction_max 0.979
_reflns_number_gt 4498
_reflns_number_total 4817
_reflns_threshold_expression 'I > 2\s(I)'
_cod_data_source_file d4nj03967j2.cif
_cod_data_source_block 1R5R7T
_cod_database_code 7063595
_shelx_shelxl_version_number 2018/3
_shelx_space_group_comment
;
The symmetry employed for this shelxl refinement is uniquely defined
by the following loop, which should always be used as a source of
symmetry information in preference to the above space-group names.
They are only intended as comments.
;
_olex2_refinement_description
;
1. Fixed Uiso
 At 1.2 times of:
  All C(H) groups, All C(H,H) groups, All N(H) groups
 At 1.5 times of:
  All C(H,H,H) groups
2.a Ternary CH refined with riding coordinates:
 C5(H5), C8(H8)
2.b Secondary CH2 refined with riding coordinates:
 C4(H4A,H4B), C6(H6A,H6B)
2.c Aromatic/amide H refined with riding coordinates:
 N1(H1), C11(H11), C12(H12), C13(H13), C15(H15), C16(H16), C17(H17), C18(H18)
2.d Idealised Me refined as rotating group:
 C9(H9A,H9B,H9C)
;
_olex2_submission_special_instructions 'No special instructions were received'

loop_
_space_group_symop_operation_xyz
'x, y, z'
'-x, y, -z'
'x+1/2, y+1/2, z'
'-x+1/2, y+1/2, -z'

loop_
_atom_site_label
_atom_site_type_symbol
_atom_site_fract_x
_atom_site_fract_y
_atom_site_fract_z
_atom_site_U_iso_or_equiv
_atom_site_adp_type
_atom_site_occupancy
_atom_site_site_symmetry_order
_atom_site_calc_flag
_atom_site_refinement_flags_posn
_atom_site_refinement_flags_adp
_atom_site_refinement_flags_occupancy
_atom_site_disorder_assembly
_atom_site_disorder_group
S1 S 0.94118(4) 0.3990(2) 0.92781(5) 0.0376(2) Uani 1 1 d . . . . .
S2 S 0.79493(4) 0.59728(15) 0.95054(3) 0.02374(17) Uani 1 1 d . . . . .
S3 S 0.81649(4) 0.20522(17) 0.85173(4) 0.02665(18) Uani 1 1 d . . . . .
S4 S 0.66622(4) 0.18527(18) 0.80895(3) 0.02796(18) Uani 1 1 d . . . . .
S5 S 0.63764(4) 0.64224(15) 0.92956(3) 0.02371(17) Uani 1 1 d . . . . .
O1 O 0.52835(13) 0.0999(4) 0.72909(11) 0.0319(5) Uani 1 1 d . . . . .
N1 N 0.50424(13) 0.5327(5) 0.69721(12) 0.0223(5) Uani 1 1 d . . . . .
H1 H 0.500496 0.705369 0.708347 0.027 Uiso 1 1 calc R U . . .
C1 C 0.85541(15) 0.4027(7) 0.90978(14) 0.0246(6) Uani 1 1 d . . . . .
C2 C 0.71926(15) 0.5062(6) 0.90667(14) 0.0207(6) Uani 1 1 d . . . . .
C3 C 0.72887(14) 0.3223(6) 0.86096(14) 0.0212(6) Uani 1 1 d . . . . .
C4 C 0.58414(15) 0.3417(6) 0.91390(14) 0.0206(6) Uani 1 1 d . . . . .
H4A H 0.603969 0.186905 0.938342 0.025 Uiso 1 1 calc R U . . .
H4B H 0.535211 0.375705 0.929040 0.025 Uiso 1 1 calc R U . . .
C5 C 0.57989(14) 0.2588(6) 0.84577(14) 0.0193(6) Uani 1 1 d . . . . .
H5 H 0.552362 0.083670 0.844537 0.023 Uiso 1 1 calc R U . . .
C6 C 0.53844(18) 0.4603(6) 0.80511(14) 0.0268(7) Uani 1 1 d . . . . .
H6A H 0.492544 0.502953 0.825439 0.032 Uiso 1 1 calc R U . . .
H6B H 0.565871 0.632567 0.801748 0.032 Uiso 1 1 calc R U . . .
C7 C 0.52400(16) 0.3486(6) 0.73999(15) 0.0228(6) Uani 1 1 d . . . . .
C8 C 0.48853(16) 0.4560(6) 0.63208(14) 0.0223(6) Uani 1 1 d . . . . .
H8 H 0.482108 0.253007 0.631112 0.027 Uiso 1 1 calc R U . . .
C9 C 0.55286(18) 0.5227(9) 0.59159(17) 0.0384(9) Uani 1 1 d . . . . .
H9A H 0.561357 0.720531 0.592154 0.058 Uiso 1 1 calc R U . . .
H9B H 0.543565 0.462966 0.548453 0.058 Uiso 1 1 calc R U . . .
H9C H 0.594958 0.427580 0.608154 0.058 Uiso 1 1 calc R U . . .
C10 C 0.41852(15) 0.5840(6) 0.60935(13) 0.0207(6) Uani 1 1 d . . . . .
C11 C 0.41700(17) 0.7846(6) 0.56540(15) 0.0263(7) Uani 1 1 d . . . . .
H11 H 0.460640 0.852807 0.549454 0.032 Uiso 1 1 calc R U . . .
C12 C 0.35141(19) 0.8954(7) 0.54258(15) 0.0325(8) Uani 1 1 d . . . . .
H12 H 0.351665 1.036508 0.511984 0.039 Uiso 1 1 calc R U . . .
C13 C 0.28913(18) 0.7997(7) 0.56447(17) 0.0337(8) Uani 1 1 d . . . . .
H13 H 0.245630 0.872480 0.548597 0.040 Uiso 1 1 calc R U . . .
C14 C 0.28739(17) 0.5932(7) 0.61053(15) 0.0289(7) Uani 1 1 d . . . . .
C15 C 0.22199(18) 0.4908(8) 0.63476(19) 0.0388(9) Uani 1 1 d . . . . .
H15 H 0.178149 0.562231 0.619299 0.047 Uiso 1 1 calc R U . . .
C16 C 0.22115(19) 0.2938(9) 0.67938(18) 0.0395(9) Uani 1 1 d . . . . .
H16 H 0.176917 0.229569 0.694931 0.047 Uiso 1 1 calc R U . . .
C17 C 0.28491(19) 0.1843(9) 0.70273(16) 0.0388(8) Uani 1 1 d . . . . .
H17 H 0.283775 0.045761 0.733913 0.047 Uiso 1 1 calc R U . . .
C18 C 0.34880(17) 0.2757(7) 0.68088(15) 0.0281(7) Uani 1 1 d . . . . .
H18 H 0.391577 0.198381 0.697129 0.034 Uiso 1 1 calc R U . . .
C19 C 0.35303(16) 0.4830(6) 0.63460(14) 0.0222(6) Uani 1 1 d . . . . .

loop_
_atom_site_aniso_label
_atom_site_aniso_U_11
_atom_site_aniso_U_22
_atom_site_aniso_U_33
_atom_site_aniso_U_23
_atom_site_aniso_U_13
_atom_site_aniso_U_12
S1 0.0188(4) 0.0587(6) 0.0354(5) -0.0009(4) 0.0025(3) -0.0012(4)
S2 0.0225(3) 0.0270(4) 0.0217(3) -0.0020(3) -0.0034(3) -0.0010(3)
S3 0.0243(3) 0.0323(4) 0.0235(4) -0.0014(4) 0.0036(3) 0.0041(3)
S4 0.0262(4) 0.0385(4) 0.0191(3) -0.0092(4) 0.0012(3) -0.0042(3)
S5 0.0236(3) 0.0228(4) 0.0247(3) -0.0074(3) -0.0037(3) 0.0042(3)
O1 0.0496(14) 0.0178(11) 0.0281(11) -0.0016(10) -0.0153(10) 0.0019(10)
N1 0.0321(14) 0.0152(11) 0.0194(12) -0.0027(10) -0.0084(10) 0.0015(10)
C1 0.0212(13) 0.0323(16) 0.0204(14) 0.0044(14) 0.0021(12) -0.0024(13)
C2 0.0206(13) 0.0213(14) 0.0199(14) 0.0016(12) -0.0042(11) 0.0011(11)
C3 0.0199(13) 0.0248(14) 0.0190(14) 0.0016(12) 0.0001(11) 0.0032(12)
C4 0.0208(13) 0.0242(14) 0.0168(14) 0.0009(12) -0.0018(11) 0.0002(12)
C5 0.0218(13) 0.0176(14) 0.0186(14) 0.0010(11) -0.0026(11) -0.0010(11)
C6 0.0395(17) 0.0196(15) 0.0209(15) -0.0036(13) -0.0127(13) 0.0075(13)
C7 0.0254(15) 0.0202(14) 0.0225(15) -0.0002(12) -0.0068(12) 0.0010(12)
C8 0.0278(14) 0.0207(14) 0.0182(14) -0.0035(12) -0.0063(12) 0.0012(12)
C9 0.0287(17) 0.056(2) 0.0299(18) 0.0030(17) -0.0018(14) 0.0041(16)
C10 0.0256(14) 0.0197(14) 0.0168(13) -0.0064(12) -0.0056(11) 0.0011(11)
C11 0.0322(16) 0.0272(16) 0.0195(15) -0.0028(12) -0.0040(13) 0.0008(13)
C12 0.049(2) 0.0267(16) 0.0212(15) 0.0009(14) -0.0096(15) 0.0081(16)
C13 0.0378(18) 0.0316(17) 0.0315(19) -0.0085(15) -0.0170(15) 0.0101(15)
C14 0.0281(15) 0.0297(16) 0.0288(16) -0.0128(15) -0.0068(12) 0.0063(14)
C15 0.0250(16) 0.048(2) 0.043(2) -0.0200(19) -0.0036(15) 0.0005(16)
C16 0.0334(18) 0.052(2) 0.033(2) -0.0121(18) 0.0066(15) -0.0108(17)
C17 0.050(2) 0.043(2) 0.0238(15) -0.0010(17) 0.0019(14) -0.0172(18)
C18 0.0339(16) 0.0286(17) 0.0219(16) -0.0040(13) -0.0045(13) -0.0042(14)
C19 0.0279(15) 0.0234(15) 0.0154(13) -0.0086(12) -0.0049(11) -0.0004(12)

loop_
_atom_type_symbol
_atom_type_description
_atom_type_scat_dispersion_real
_atom_type_scat_dispersion_imag
_atom_type_scat_source
C C 0.0033 0.0016 'International Tables Vol C Tables 4.2.6.8 and 6.1.1.4'
H H 0.0000 0.0000 'International Tables Vol C Tables 4.2.6.8 and 6.1.1.4'
N N 0.0061 0.0033 'International Tables Vol C Tables 4.2.6.8 and 6.1.1.4'
O O 0.0106 0.0060 'International Tables Vol C Tables 4.2.6.8 and 6.1.1.4'
S S 0.1246 0.1234 'International Tables Vol C Tables 4.2.6.8 and 6.1.1.4'

loop_
_geom_angle_atom_site_label_1
_geom_angle_atom_site_label_2
_geom_angle_atom_site_label_3
_geom_angle
_geom_angle_site_symmetry_1
_geom_angle_site_symmetry_3
_geom_angle_publ_flag
C1 S2 C2 97.13(15) . . ?
C1 S3 C3 97.34(14) . . ?
C3 S4 C5 104.11(13) . . ?
C2 S5 C4 97.23(14) . . ?
C7 N1 H1 119.0 . . ?
C7 N1 C8 121.9(3) . . ?
C8 N1 H1 119.0 . . ?
S1 C1 S2 122.2(2) . . ?
S1 C1 S3 124.5(2) . . ?
S2 C1 S3 113.24(16) . . ?
S5 C2 S2 117.58(18) . . ?
C3 C2 S2 116.5(2) . . ?
C3 C2 S5 125.7(2) . . ?
S4 C3 S3 115.50(17) . . ?
C2 C3 S3 115.7(2) . . ?
C2 C3 S4 128.8(2) . . ?
S5 C4 H4A 108.6 . . ?
S5 C4 H4B 108.6 . . ?
H4A C4 H4B 107.5 . . ?
C5 C4 S5 114.8(2) . . ?
C5 C4 H4A 108.6 . . ?
C5 C4 H4B 108.6 . . ?
S4 C5 H5 106.1 . . ?
C4 C5 S4 115.09(19) . . ?
C4 C5 H5 106.1 . . ?
C4 C5 C6 113.4(2) . . ?
C6 C5 S4 109.3(2) . . ?
C6 C5 H5 106.1 . . ?
C5 C6 H6A 109.2 . . ?
C5 C6 H6B 109.2 . . ?
H6A C6 H6B 107.9 . . ?
C7 C6 C5 112.1(2) . . ?
C7 C6 H6A 109.2 . . ?
C7 C6 H6B 109.2 . . ?
O1 C7 N1 123.5(3) . . ?
O1 C7 C6 120.9(3) . . ?
N1 C7 C6 115.6(3) . . ?
N1 C8 H8 107.2 . . ?
N1 C8 C9 109.2(3) . . ?
N1 C8 C10 111.1(2) . . ?
C9 C8 H8 107.2 . . ?
C9 C8 C10 114.5(3) . . ?
C10 C8 H8 107.2 . . ?
C8 C9 H9A 109.5 . . ?
C8 C9 H9B 109.5 . . ?
C8 C9 H9C 109.5 . . ?
H9A C9 H9B 109.5 . . ?
H9A C9 H9C 109.5 . . ?
H9B C9 H9C 109.5 . . ?
C11 C10 C8 121.8(3) . . ?
C11 C10 C19 119.7(3) . . ?
C19 C10 C8 118.4(3) . . ?
C10 C11 H11 119.2 . . ?
C10 C11 C12 121.5(3) . . ?
C12 C11 H11 119.2 . . ?
C11 C12 H12 120.0 . . ?
C13 C12 C11 119.9(3) . . ?
C13 C12 H12 120.0 . . ?
C12 C13 H13 119.5 . . ?
C12 C13 C14 121.1(3) . . ?
C14 C13 H13 119.5 . . ?
C13 C14 C15 122.0(3) . . ?
C13 C14 C19 119.6(3) . . ?
C15 C14 C19 118.5(3) . . ?
C14 C15 H15 119.3 . . ?
C16 C15 C14 121.3(3) . . ?
C16 C15 H15 119.3 . . ?
C15 C16 H16 119.8 . . ?
C15 C16 C17 120.5(3) . . ?
C17 C16 H16 119.8 . . ?
C16 C17 H17 119.9 . . ?
C18 C17 C16 120.3(3) . . ?
C18 C17 H17 119.9 . . ?
C17 C18 H18 119.1 . . ?
C17 C18 C19 121.8(3) . . ?
C19 C18 H18 119.1 . . ?
C10 C19 C14 118.1(3) . . ?
C18 C19 C10 124.2(3) . . ?
C18 C19 C14 117.7(3) . . ?

loop_
_geom_bond_atom_site_label_1
_geom_bond_atom_site_label_2
_geom_bond_distance
_geom_bond_site_symmetry_2
_geom_bond_publ_flag
S1 C1 1.651(3) . ?
S2 C1 1.723(3) . ?
S2 C2 1.751(3) . ?
S3 C1 1.727(3) . ?
S3 C3 1.754(3) . ?
S4 C3 1.743(3) . ?
S4 C5 1.842(3) . ?
S5 C2 1.744(3) . ?
S5 C4 1.809(3) . ?
O1 C7 1.240(4) . ?
N1 H1 0.8800 . ?
N1 C7 1.332(4) . ?
N1 C8 1.467(4) . ?
C2 C3 1.340(4) . ?
C4 H4A 0.9900 . ?
C4 H4B 0.9900 . ?
C4 C5 1.511(4) . ?
C5 H5 1.0000 . ?
C5 C6 1.522(4) . ?
C6 H6A 0.9900 . ?
C6 H6B 0.9900 . ?
C6 C7 1.516(4) . ?
C8 H8 1.0000 . ?
C8 C9 1.526(5) . ?
C8 C10 1.530(4) . ?
C9 H9A 0.9800 . ?
C9 H9B 0.9800 . ?
C9 H9C 0.9800 . ?
C10 C11 1.357(4) . ?
C10 C19 1.434(4) . ?
C11 H11 0.9500 . ?
C11 C12 1.426(4) . ?
C12 H12 0.9500 . ?
C12 C13 1.346(5) . ?
C13 H13 0.9500 . ?
C13 C14 1.409(5) . ?
C14 C15 1.427(5) . ?
C14 C19 1.435(4) . ?
C15 H15 0.9500 . ?
C15 C16 1.355(6) . ?
C16 H16 0.9500 . ?
C16 C17 1.398(5) . ?
C17 H17 0.9500 . ?
C17 C18 1.365(5) . ?
C18 H18 0.9500 . ?
C18 C19 1.418(5) . ?

loop_
_geom_hbond_atom_site_label_D
_geom_hbond_atom_site_label_H
_geom_hbond_atom_site_label_A
_geom_hbond_distance_DH
_geom_hbond_distance_HA
_geom_hbond_distance_DA
_geom_hbond_angle_DHA
_geom_hbond_site_symmetry_A
_geom_hbond_publ_flag
N1 H1 O1 0.88 2.05 2.890(3) 160.4 1_565 yes

loop_
_geom_torsion_atom_site_label_1
_geom_torsion_atom_site_label_2
_geom_torsion_atom_site_label_3
_geom_torsion_atom_site_label_4
_geom_torsion
_geom_torsion_site_symmetry_1
_geom_torsion_site_symmetry_2
_geom_torsion_site_symmetry_3
_geom_torsion_site_symmetry_4
_geom_torsion_publ_flag
S2 C2 C3 S3 -0.8(3) . . . . ?
S2 C2 C3 S4 179.72(19) . . . . ?
S4 C5 C6 C7 60.2(3) . . . . ?
S5 C2 C3 S3 -175.93(18) . . . . ?
S5 C2 C3 S4 4.6(4) . . . . ?
S5 C4 C5 S4 58.5(3) . . . . ?
S5 C4 C5 C6 -68.3(3) . . . . ?
N1 C8 C10 C11 110.9(3) . . . . ?
N1 C8 C10 C19 -70.5(3) . . . . ?
C1 S2 C2 S5 178.15(18) . . . . ?
C1 S2 C2 C3 2.6(3) . . . . ?
C1 S3 C3 S4 178.13(19) . . . . ?
C1 S3 C3 C2 -1.4(3) . . . . ?
C2 S2 C1 S1 179.3(2) . . . . ?
C2 S2 C1 S3 -3.5(2) . . . . ?
C2 S5 C4 C5 -64.6(2) . . . . ?
C3 S3 C1 S1 -179.7(2) . . . . ?
C3 S3 C1 S2 3.1(2) . . . . ?
C3 S4 C5 C4 -14.9(3) . . . . ?
C3 S4 C5 C6 114.0(2) . . . . ?
C4 S5 C2 S2 -142.02(18) . . . . ?
C4 S5 C2 C3 33.1(3) . . . . ?
C4 C5 C6 C7 -170.0(3) . . . . ?
C5 S4 C3 S3 162.64(17) . . . . ?
C5 S4 C3 C2 -17.9(3) . . . . ?
C5 C6 C7 O1 18.4(5) . . . . ?
C5 C6 C7 N1 -164.0(3) . . . . ?
C7 N1 C8 C9 -100.2(3) . . . . ?
C7 N1 C8 C10 132.6(3) . . . . ?
C8 N1 C7 O1 -2.5(5) . . . . ?
C8 N1 C7 C6 179.9(3) . . . . ?
C8 C10 C11 C12 177.5(3) . . . . ?
C8 C10 C19 C14 -176.6(3) . . . . ?
C8 C10 C19 C18 1.8(4) . . . . ?
C9 C8 C10 C11 -13.4(4) . . . . ?
C9 C8 C10 C19 165.3(3) . . . . ?
C10 C11 C12 C13 -0.4(5) . . . . ?
C11 C10 C19 C14 2.1(4) . . . . ?
C11 C10 C19 C18 -179.5(3) . . . . ?
C11 C12 C13 C14 0.9(5) . . . . ?
C12 C13 C14 C15 179.4(3) . . . . ?
C12 C13 C14 C19 0.0(5) . . . . ?
C13 C14 C15 C16 -179.5(3) . . . . ?
C13 C14 C19 C10 -1.5(4) . . . . ?
C13 C14 C19 C18 180.0(3) . . . . ?
C14 C15 C16 C17 -0.3(5) . . . . ?
C15 C14 C19 C10 179.1(3) . . . . ?
C15 C14 C19 C18 0.6(4) . . . . ?
C15 C16 C17 C18 0.2(6) . . . . ?
C16 C17 C18 C19 0.3(5) . . . . ?
C17 C18 C19 C10 -179.1(3) . . . . ?
C17 C18 C19 C14 -0.7(5) . . . . ?
C19 C10 C11 C12 -1.2(4) . . . . ?
C19 C14 C15 C16 -0.1(5) . . . . ?
